data_1519221
loop_
_publ_author_name
'Jones, Ray'
'Light, Mark E.'
'Hursthouse, Michael B.'

_publ_section_title
;
 C10H12NO2
;
_journal_name_full 'Crystal Structure Report Archive'
_journal_page_first 742
_journal_year 1999
_chemical_formula_sum 'C10 H12 N O2'
_chemical_formula_weight 178.21
_space_group_IT_number 14
_symmetry_cell_setting monoclinic
_symmetry_space_group_name_Hall '-P 2ybc'
_symmetry_space_group_name_H-M 'P 1 21/c 1'
_atom_sites_solution_hydrogens geom
_atom_sites_solution_primary direct
_atom_sites_solution_secondary difmap
_cell_angle_alpha 90.00
_cell_angle_beta 91.695(17)
_cell_angle_gamma 90.00
_cell_formula_units_Z 4
_cell_length_a 5.3172(14)
_cell_length_b 8.805(3)
_cell_length_c 20.641(7)
_cell_measurement_temperature 298(2)
_cell_volume 965.9(5)
_computing_cell_refinement 'DENZO and COLLECT'
_computing_data_collection
;
'DENZO (Otwinowski and Minor, 1997) & COLLECT (Hooft, 1998) '
;
_computing_data_reduction 'DENZO and COLLECT'
_computing_publication_material SHELXL-97
_computing_structure_refinement 'SHELXL-97 (Sheldrick, 2008)'
_computing_structure_solution 'SHELXS-97 (Sheldrick, 2008)'
_diffrn_ambient_temperature 298(2)
_diffrn_measured_fraction_theta_full 0.977
_diffrn_measured_fraction_theta_max 0.977
_diffrn_measurement_device_type 'Enraf Nonius KappaCCD area detector'
_diffrn_measurement_method '\w and \f scans to fill Ewald sphere'
_diffrn_radiation_monochromator graphite
_diffrn_radiation_source 'Enraf Nonius FR591 rotating anode'
_diffrn_radiation_type MoK\a
_diffrn_radiation_wavelength 0.71073
_diffrn_reflns_av_R_equivalents 0.1359
_diffrn_reflns_av_sigmaI/netI 0.1507
_diffrn_reflns_limit_h_max 6
_diffrn_reflns_limit_h_min -6
_diffrn_reflns_limit_k_max 10
_diffrn_reflns_limit_k_min -10
_diffrn_reflns_limit_l_max 23
_diffrn_reflns_limit_l_min -22
_diffrn_reflns_number 5679
_diffrn_reflns_theta_full 24.23
_diffrn_reflns_theta_max 24.23
_diffrn_reflns_theta_min 3.04
_exptl_absorpt_coefficient_mu 0.086
_exptl_absorpt_correction_T_max 0.9915
_exptl_absorpt_correction_T_min 0.9831
_exptl_absorpt_correction_type empirical
_exptl_absorpt_process_details 'SORTAV (R.H. Blessing, 1995, 1997)'
_exptl_crystal_colour colourless
_exptl_crystal_density_diffrn 1.225
_exptl_crystal_density_method 'not measured'
_exptl_crystal_description block
_exptl_crystal_F_000 380
_exptl_crystal_size_max 0.20
_exptl_crystal_size_mid 0.10
_exptl_crystal_size_min 0.10
_refine_diff_density_max 0.171
_refine_diff_density_min -0.231
_refine_diff_density_rms 0.043
_refine_ls_extinction_coef 0.019(4)
_refine_ls_extinction_expression Fc^*^=kFc[1+0.001xFc^2^\l^3^/sin(2\q)]^-1/4^
_refine_ls_extinction_method SHELXL
_refine_ls_goodness_of_fit_ref 0.907
_refine_ls_hydrogen_treatment constr
_refine_ls_matrix_type full
_refine_ls_number_parameters 121
_refine_ls_number_reflns 1515
_refine_ls_number_restraints 0
_refine_ls_restrained_S_all 0.907
_refine_ls_R_factor_all 0.2100
_refine_ls_R_factor_gt 0.0653
_refine_ls_shift/su_max 0.017
_refine_ls_shift/su_mean 0.003
_refine_ls_structure_factor_coef Fsqd
_refine_ls_weighting_details 'calc w=1/[\s^2^(Fo^2^)+(0.0803P)^2^+0.0000P] where P=(Fo^2^+2Fc^2^)/3'
_refine_ls_weighting_scheme calc
_refine_ls_wR_factor_gt 0.1411
_refine_ls_wR_factor_ref 0.2012
_reflns_number_gt 545
_reflns_number_total 1515
_reflns_threshold_expression >2\s(I)
_cod_data_source_file eCrystal-742.cif
_cod_data_source_block s92
_cod_depositor_comments
;
Citation :
Jones, Ray and Light, Mark E. and Hursthouse, Michael B. (1999) 
University of Southampton, Crystal Structure Report Archive. 
(doi:10.5258/ecrystals/742)

More at:
http://ecrystals.chem.soton.ac.uk/742/

The following automatic conversions were performed:

'_symmetry_cell_setting' value 'Monoclinic' changed to 'monoclinic'
according to the built-in table from CIF Core dictionary named
'cif_core.dic' version 2.4.1 from 2010-06-29.

'_exptl_absorpt_correction_type' value 'Empirical' changed to
'empirical' according to the built-in table from CIF Core dictionary
named 'cif_core.dic' version 2.4.1 from 2010-06-29.

Automatic conversion script
Id: cif_fix_values 3105 2015-03-04 15:46:00Z robertas 
;
_cod_original_cell_volume 966.0(5)
_cod_original_sg_symbol_H-M P2(1)/c
_cod_database_code 1519221

loop_
_symmetry_equiv_pos_as_xyz
'x, y, z'
'-x, y+1/2, -z+1/2'
'-x, -y, -z'
'x, -y-1/2, z-1/2'

loop_
_atom_site_label
_atom_site_type_symbol
_atom_site_fract_x
_atom_site_fract_y
_atom_site_fract_z
_atom_site_U_iso_or_equiv
_atom_site_adp_type
_atom_site_occupancy
_atom_site_symmetry_multiplicity
_atom_site_calc_flag
_atom_site_refinement_flags
_atom_site_disorder_assembly
_atom_site_disorder_group
O1 O 0.5629(4) 0.3620(3) 0.64479(15) 0.0956(10) Uani 1 1 d . . .
O2 O 0.3069(5) 0.3289(3) 0.48865(13) 0.1007(10) Uani 1 1 d . . .
N1 N 0.3992(5) 0.3864(3) 0.59221(15) 0.0677(9) Uani 1 1 d . . .
C6 C 0.7062(6) 0.4083(4) 0.75334(18) 0.0573(10) Uani 1 1 d . . .
C1 C 0.6755(6) 0.4931(4) 0.80848(18) 0.0704(12) Uani 1 1 d . . .
H1 H 0.5452 0.5634 0.8097 0.085 Uiso 1 1 calc R . .
C2 C 0.8345(6) 0.4758(4) 0.86209(19) 0.0760(12) Uani 1 1 d . . .
H2 H 0.8103 0.5340 0.8990 0.091 Uiso 1 1 calc R . .
C3 C 1.0277(7) 0.3731(4) 0.8610(2) 0.0767(13) Uani 1 1 d . . .
H3 H 1.1360 0.3619 0.8969 0.092 Uiso 1 1 calc R . .
C4 C 1.0602(7) 0.2869(4) 0.8065(2) 0.0773(13) Uani 1 1 d . . .
H4 H 1.1899 0.2162 0.8057 0.093 Uiso 1 1 calc R . .
C5 C 0.9011(6) 0.3048(4) 0.75283(19) 0.0694(12) Uani 1 1 d . . .
H5 H 0.9256 0.2464 0.7160 0.083 Uiso 1 1 calc R . .
C9 C 0.4437(7) 0.3096(4) 0.5366(2) 0.0722(12) Uani 1 1 d . . .
C8 C 0.2044(6) 0.4994(4) 0.5954(2) 0.0841(13) Uani 1 1 d . . .
H8A H 0.1156 0.5053 0.5543 0.126 Uiso 1 1 calc R . .
H8B H 0.2784 0.5962 0.6056 0.126 Uiso 1 1 calc R . .
H8C H 0.0893 0.4719 0.6284 0.126 Uiso 1 1 calc R . .
C7 C 0.5352(6) 0.4351(4) 0.69884(18) 0.0672(12) Uani 1 1 d . . .
H7 H 0.4050 0.5048 0.7024 0.081 Uiso 1 1 calc R . .
C10 C 0.6647(7) 0.2041(4) 0.53617(19) 0.0907(14) Uani 1 1 d . . .
H10A H 0.6697 0.1451 0.5753 0.136 Uiso 1 1 calc R . .
H10B H 0.8169 0.2622 0.5335 0.136 Uiso 1 1 calc R . .
H10C H 0.6492 0.1376 0.4994 0.136 Uiso 1 1 calc R . .

loop_
_atom_site_aniso_label
_atom_site_aniso_U_11
_atom_site_aniso_U_22
_atom_site_aniso_U_33
_atom_site_aniso_U_23
_atom_site_aniso_U_13
_atom_site_aniso_U_12
O1 0.0896(19) 0.087(2) 0.110(2) 0.0065(18) 0.0028(18) -0.0075(15)
O2 0.0973(19) 0.134(2) 0.069(2) -0.0049(19) -0.0212(17) -0.0014(18)
N1 0.0633(18) 0.079(2) 0.060(2) 0.0035(17) -0.0139(16) 0.0009(16)
C6 0.061(2) 0.049(2) 0.062(3) -0.0039(19) 0.0037(19) -0.0007(18)
C1 0.068(2) 0.062(2) 0.081(3) 0.001(2) 0.001(2) 0.004(2)
C2 0.086(2) 0.072(3) 0.070(3) -0.008(2) 0.010(2) -0.001(2)
C3 0.083(3) 0.068(3) 0.078(3) 0.010(2) -0.013(2) -0.010(2)
C4 0.081(3) 0.058(2) 0.092(3) -0.001(2) -0.003(2) 0.006(2)
C5 0.072(2) 0.068(3) 0.069(3) -0.002(2) 0.002(2) 0.003(2)
C9 0.076(3) 0.080(3) 0.061(3) 0.001(2) 0.000(2) -0.018(2)
C8 0.071(2) 0.094(3) 0.086(3) 0.008(3) -0.010(2) 0.012(2)
C7 0.076(2) 0.064(3) 0.062(3) -0.010(2) 0.005(2) 0.0020(19)
C10 0.098(3) 0.092(3) 0.082(3) -0.019(3) 0.004(2) 0.005(3)

loop_
_atom_type_symbol
_atom_type_description
_atom_type_scat_dispersion_real
_atom_type_scat_dispersion_imag
_atom_type_scat_source
C C 0.0033 0.0016 'International Tables Vol C Tables 4.2.6.8 and 6.1.1.4'
H H 0.0000 0.0000 'International Tables Vol C Tables 4.2.6.8 and 6.1.1.4'
N N 0.0061 0.0033 'International Tables Vol C Tables 4.2.6.8 and 6.1.1.4'
O O 0.0106 0.0060 'International Tables Vol C Tables 4.2.6.8 and 6.1.1.4'

loop_
_geom_angle_atom_site_label_1
_geom_angle_atom_site_label_2
_geom_angle_atom_site_label_3
_geom_angle
_geom_angle_site_symmetry_1
_geom_angle_site_symmetry_3
C7 O1 N1 120.7(3) . .
C9 N1 O1 117.5(3) . .
C9 N1 C8 121.8(3) . .
O1 N1 C8 120.5(3) . .
C1 C6 C5 118.2(3) . .
C1 C6 C7 117.9(3) . .
C5 C6 C7 123.9(3) . .
C6 C1 C2 121.2(3) . .
C6 C1 H1 119.4 . .
C2 C1 H1 119.4 . .
C3 C2 C1 120.1(4) . .
C3 C2 H2 119.9 . .
C1 C2 H2 119.9 . .
C2 C3 C4 119.4(4) . .
C2 C3 H3 120.3 . .
C4 C3 H3 120.3 . .
C3 C4 C5 120.3(4) . .
C3 C4 H4 119.8 . .
C5 C4 H4 119.8 . .
C6 C5 C4 120.7(4) . .
C6 C5 H5 119.7 . .
C4 C5 H5 119.7 . .
O2 C9 N1 120.0(4) . .
O2 C9 C10 122.0(4) . .
N1 C9 C10 118.0(3) . .
N1 C8 H8A 109.5 . .
N1 C8 H8B 109.5 . .
H8A C8 H8B 109.5 . .
N1 C8 H8C 109.5 . .
H8A C8 H8C 109.5 . .
H8B C8 H8C 109.5 . .
O1 C7 C6 120.2(3) . .
O1 C7 H7 119.9 . .
C6 C7 H7 119.9 . .
C9 C10 H10A 109.5 . .
C9 C10 H10B 109.5 . .
H10A C10 H10B 109.5 . .
C9 C10 H10C 109.5 . .
H10A C10 H10C 109.5 . .
H10B C10 H10C 109.5 . .

loop_
_geom_bond_atom_site_label_1
_geom_bond_atom_site_label_2
_geom_bond_distance
_geom_bond_site_symmetry_2
O1 C7 1.300(4) .
O1 N1 1.388(4) .
O2 C9 1.222(4) .
N1 C9 1.360(5) .
N1 C8 1.439(4) .
C6 C1 1.375(5) .
C6 C5 1.380(4) .
C6 C7 1.445(5) .
C1 C2 1.381(5) .
C1 H1 0.9300 .
C2 C3 1.369(5) .
C2 H2 0.9300 .
C3 C4 1.372(5) .
C3 H3 0.9300 .
C4 C5 1.383(5) .
C4 H4 0.9300 .
C5 H5 0.9300 .
C9 C10 1.498(5) .
C8 H8A 0.9600 .
C8 H8B 0.9600 .
C8 H8C 0.9600 .
C7 H7 0.9300 .
C10 H10A 0.9600 .
C10 H10B 0.9600 .
C10 H10C 0.9600 .
